data_4517578
loop_
_publ_author_name
'Jeong, Jinseong'
'Heo, Joon'
'Kim, Dongwook'
'Chang, Sukbok'

_publ_section_title
;
 NHC-Catalyzed 1,2-Selective Hydroboration of Quinolines
;
_journal_issue 9
_journal_name_full 'ACS Catalysis'
_journal_page_first 5023
_journal_page_last 5029
_journal_paper_doi 10.1021/acscatal.0c00884
_journal_volume 10
_journal_year 2020
_chemical_formula_sum 'C17 H14 N2 O3'
_chemical_formula_weight 294.30
_space_group_crystal_system monoclinic
_space_group_IT_number 14
_space_group_name_Hall '-P 2ybc'
_space_group_name_H-M_alt 'P 1 21/c 1'
_atom_sites_solution_hydrogens geom
_audit_creation_method SHELXL-2018/3
_cell_angle_alpha 90
_cell_angle_beta 105.5627(19)
_cell_angle_gamma 90
_cell_formula_units_Z 4
_cell_length_a 7.5628(17)
_cell_length_b 16.969(4)
_cell_length_c 11.191(2)
_cell_measurement_reflns_used 9958
_cell_measurement_temperature 120(2)
_cell_measurement_theta_max 28.09
_cell_measurement_theta_min 2.24
_cell_volume 1383.5(5)
_computing_cell_refinement 'Bruker APEXIII'
_computing_data_collection 'Bruker APEXIII'
_computing_data_reduction 'Bruker SAINT'
_computing_molecular_graphics ORTEP
_computing_publication_material CIFTAB
_computing_structure_refinement SHELXL
_computing_structure_solution SHELXS
_diffrn_ambient_temperature 120(2)
_diffrn_measured_fraction_theta_full 0.999
_diffrn_measured_fraction_theta_max 0.997
_diffrn_measurement_device_type 'Photon 100 CMOS detector'
_diffrn_measurement_method 'phi and omega scans'
_diffrn_radiation_type MoK\a
_diffrn_radiation_wavelength 0.71073
_diffrn_reflns_av_R_equivalents 0.0357
_diffrn_reflns_av_unetI/netI 0.0218
_diffrn_reflns_Laue_measured_fraction_full 0.999
_diffrn_reflns_Laue_measured_fraction_max 0.997
_diffrn_reflns_limit_h_max 9
_diffrn_reflns_limit_h_min -9
_diffrn_reflns_limit_k_max 22
_diffrn_reflns_limit_k_min -22
_diffrn_reflns_limit_l_max 14
_diffrn_reflns_limit_l_min -14
_diffrn_reflns_number 23515
_diffrn_reflns_point_group_measured_fraction_full 0.999
_diffrn_reflns_point_group_measured_fraction_max 0.997
_diffrn_reflns_theta_full 25.242
_diffrn_reflns_theta_max 28.099
_diffrn_reflns_theta_min 2.796
_diffrn_source 'fine-focus sealed tube'
_exptl_absorpt_coefficient_mu 0.099
_exptl_absorpt_correction_T_max 0.7457
_exptl_absorpt_correction_T_min 0.6887
_exptl_absorpt_correction_type multi-scan
_exptl_absorpt_process_details SADABS
_exptl_crystal_colour yellow
_exptl_crystal_density_diffrn 1.413
_exptl_crystal_description block
_exptl_crystal_F_000 616
_exptl_crystal_size_max 0.354
_exptl_crystal_size_mid 0.241
_exptl_crystal_size_min 0.228
_refine_diff_density_max 0.307
_refine_diff_density_min -0.253
_refine_diff_density_rms 0.046
_refine_ls_extinction_method none
_refine_ls_goodness_of_fit_ref 1.041
_refine_ls_hydrogen_treatment constr
_refine_ls_matrix_type full
_refine_ls_number_parameters 200
_refine_ls_number_reflns 3354
_refine_ls_number_restraints 0
_refine_ls_restrained_S_all 1.041
_refine_ls_R_factor_all 0.0470
_refine_ls_R_factor_gt 0.0382
_refine_ls_shift/su_max 0.001
_refine_ls_shift/su_mean 0.000
_refine_ls_structure_factor_coef Fsqd
_refine_ls_weighting_details 'w=1/[\s^2^(Fo^2^)+(0.0432P)^2^+0.5929P] where P=(Fo^2^+2Fc^2^)/3'
_refine_ls_weighting_scheme calc
_refine_ls_wR_factor_gt 0.0928
_refine_ls_wR_factor_ref 0.1000
_reflns_Friedel_coverage 0.000
_reflns_number_gt 2841
_reflns_number_total 3354
_reflns_threshold_expression 'I > 2\s(I)'
_cod_data_source_file cs0c00884_si_002.cif
_cod_data_source_block A19040_014
_cod_depositor_comments
;
The following automatic conversions were performed:

data item '_exptl_absorpt_correction_type' value 'MULTI-SCAN' was
changed to 'multi-scan' in accordance with the
/home/data/users/saulius/crontab/automatic-downloads/rss-feeds/ACS/lib/dictionaries/cif_core.dic
dictionary named 'cif_core.dic' version 2.4.2 last updated on
2011-04-26.

Automatic conversion script
Id: cif_fix_values 7556 2019-12-06 15:28:31Z antanas 

 Adding full bibliography for 4517576--4517579.cif.

 Adding full bibliography for 4517576--4517579.cif.
;
_cod_original_sg_symbol_H-M 'P 21/c'
_cod_database_code 4517578
_shelx_shelxl_version_number 2018/3
_shelx_space_group_comment
;
The symmetry employed for this shelxl refinement is uniquely defined
by the following loop, which should always be used as a source of
symmetry information in preference to the above space-group names.
They are only intended as comments.
;
_shelx_estimated_absorpt_t_min 0.966
_shelx_estimated_absorpt_t_max 0.978

loop_
_space_group_symop_operation_xyz
'x, y, z'
'-x, y+1/2, -z+1/2'
'-x, -y, -z'
'x, -y-1/2, z-1/2'

loop_
_atom_site_label
_atom_site_type_symbol
_atom_site_fract_x
_atom_site_fract_y
_atom_site_fract_z
_atom_site_U_iso_or_equiv
_atom_site_adp_type
_atom_site_occupancy
_atom_site_site_symmetry_order
_atom_site_calc_flag
_atom_site_refinement_flags_posn
_atom_site_refinement_flags_adp
_atom_site_refinement_flags_occupancy
_atom_site_disorder_assembly
_atom_site_disorder_group
N1 N 0.84310(14) 0.47160(5) 0.25673(9) 0.0194(2) Uani 1 1 d . . . . .
C1 C 0.86088(18) 0.52894(7) 0.16260(11) 0.0234(3) Uani 1 1 d . . . . .
H1A H 0.992441 0.539321 0.170885 0.028 Uiso 1 1 calc R U . . .
H1B H 0.802410 0.579222 0.175754 0.028 Uiso 1 1 calc R U . . .
C2 C 0.77153(16) 0.49841(7) 0.03462(11) 0.0225(2) Uani 1 1 d . . . . .
C3 C 0.76082(17) 0.42075(7) 0.01501(11) 0.0234(3) Uani 1 1 d . . . . .
H3 H 0.698526 0.401134 -0.064677 0.028 Uiso 1 1 calc R U . . .
C4 C 0.84349(16) 0.36556(7) 0.11427(11) 0.0198(2) Uani 1 1 d . . . . .
C5 C 0.89110(15) 0.39234(6) 0.23717(11) 0.0174(2) Uani 1 1 d . . . . .
C6 C 0.98637(16) 0.34422(7) 0.33317(11) 0.0206(2) Uani 1 1 d . . . . .
H6 H 1.022298 0.363545 0.415847 0.025 Uiso 1 1 calc R U . . .
C7 C 1.02885(17) 0.26741(7) 0.30732(12) 0.0245(3) Uani 1 1 d . . . . .
H7 H 1.092780 0.233993 0.372824 0.029 Uiso 1 1 calc R U . . .
C8 C 0.97854(18) 0.23937(7) 0.18675(13) 0.0268(3) Uani 1 1 d . . . . .
H8 H 1.006949 0.186746 0.169629 0.032 Uiso 1 1 calc R U . . .
C9 C 0.88673(17) 0.28827(7) 0.09126(12) 0.0243(3) Uani 1 1 d . . . . .
H9 H 0.852642 0.268787 0.008655 0.029 Uiso 1 1 calc R U . . .
C10 C 0.79226(15) 0.49882(7) 0.35727(10) 0.0183(2) Uani 1 1 d . . . . .
O1 O 0.80434(13) 0.56895(5) 0.38476(9) 0.0255(2) Uani 1 1 d . . . . .
C11 C 0.70851(15) 0.44322(6) 0.43091(11) 0.0176(2) Uani 1 1 d . . . . .
C12 C 0.59697(15) 0.38016(7) 0.37748(11) 0.0191(2) Uani 1 1 d . . . . .
H12 H 0.579038 0.368509 0.292023 0.023 Uiso 1 1 calc R U . . .
C13 C 0.51210(16) 0.33438(7) 0.44859(11) 0.0204(2) Uani 1 1 d . . . . .
H13 H 0.434924 0.291605 0.412806 0.024 Uiso 1 1 calc R U . . .
C14 C 0.54257(16) 0.35253(7) 0.57256(11) 0.0197(2) Uani 1 1 d . . . . .
C15 C 0.64887(16) 0.41567(7) 0.62728(11) 0.0210(2) Uani 1 1 d . . . . .
H15 H 0.665541 0.427250 0.712650 0.025 Uiso 1 1 calc R U . . .
C16 C 0.73050(16) 0.46167(7) 0.55516(11) 0.0200(2) Uani 1 1 d . . . . .
H16 H 0.801954 0.506096 0.590587 0.024 Uiso 1 1 calc R U . . .
N2 N 0.46256(15) 0.30185(6) 0.65089(10) 0.0261(2) Uani 1 1 d . . . . .
O2 O 0.49508(16) 0.31732(7) 0.76128(9) 0.0410(3) Uani 1 1 d . . . . .
O3 O 0.36870(16) 0.24621(6) 0.60247(10) 0.0406(3) Uani 1 1 d . . . . .
C17 C 0.7059(2) 0.55932(8) -0.06361(13) 0.0318(3) Uani 1 1 d . . . . .
H17A H 0.652420 0.533345 -0.143340 0.048 Uiso 1 1 calc R U . . .
H17B H 0.809490 0.592238 -0.069928 0.048 Uiso 1 1 calc R U . . .
H17C H 0.612736 0.592358 -0.042023 0.048 Uiso 1 1 calc R U . . .

loop_
_atom_site_aniso_label
_atom_site_aniso_U_11
_atom_site_aniso_U_22
_atom_site_aniso_U_33
_atom_site_aniso_U_23
_atom_site_aniso_U_13
_atom_site_aniso_U_12
N1 0.0267(5) 0.0150(4) 0.0181(5) -0.0001(4) 0.0087(4) -0.0002(4)
C1 0.0322(6) 0.0183(5) 0.0216(6) 0.0014(5) 0.0105(5) -0.0037(5)
C2 0.0217(6) 0.0273(6) 0.0200(6) 0.0034(5) 0.0081(5) -0.0003(5)
C3 0.0244(6) 0.0292(6) 0.0164(6) -0.0010(5) 0.0052(4) -0.0036(5)
C4 0.0198(5) 0.0216(6) 0.0199(6) -0.0026(4) 0.0086(4) -0.0042(4)
C5 0.0187(5) 0.0154(5) 0.0198(5) -0.0023(4) 0.0084(4) -0.0023(4)
C6 0.0212(6) 0.0210(5) 0.0201(6) -0.0009(4) 0.0064(4) -0.0018(4)
C7 0.0239(6) 0.0203(6) 0.0306(7) 0.0032(5) 0.0097(5) 0.0018(4)
C8 0.0294(6) 0.0172(6) 0.0388(8) -0.0043(5) 0.0176(6) -0.0010(5)
C9 0.0284(6) 0.0231(6) 0.0250(6) -0.0081(5) 0.0132(5) -0.0060(5)
C10 0.0185(5) 0.0178(5) 0.0188(5) -0.0014(4) 0.0054(4) -0.0007(4)
O1 0.0348(5) 0.0163(4) 0.0295(5) -0.0044(3) 0.0155(4) -0.0034(3)
C11 0.0172(5) 0.0166(5) 0.0195(6) -0.0003(4) 0.0055(4) 0.0009(4)
C12 0.0193(5) 0.0192(5) 0.0187(5) -0.0028(4) 0.0047(4) 0.0000(4)
C13 0.0193(5) 0.0180(5) 0.0238(6) -0.0027(4) 0.0058(4) -0.0023(4)
C14 0.0192(5) 0.0182(5) 0.0226(6) 0.0033(4) 0.0071(4) 0.0008(4)
C15 0.0225(6) 0.0235(6) 0.0167(5) -0.0013(4) 0.0046(4) -0.0003(4)
C16 0.0200(5) 0.0191(5) 0.0207(6) -0.0034(4) 0.0052(4) -0.0029(4)
N2 0.0294(6) 0.0227(5) 0.0277(6) 0.0040(4) 0.0102(4) -0.0021(4)
O2 0.0543(7) 0.0468(6) 0.0214(5) 0.0080(4) 0.0092(5) -0.0154(5)
O3 0.0544(7) 0.0291(5) 0.0448(6) -0.0053(4) 0.0245(5) -0.0194(5)
C17 0.0349(7) 0.0337(7) 0.0270(7) 0.0091(6) 0.0089(6) 0.0043(6)

loop_
_atom_type_symbol
_atom_type_description
_atom_type_scat_dispersion_real
_atom_type_scat_dispersion_imag
_atom_type_scat_source
C C 0.0033 0.0016 'International Tables Vol C Tables 4.2.6.8 and 6.1.1.4'
H H 0.0000 0.0000 'International Tables Vol C Tables 4.2.6.8 and 6.1.1.4'
N N 0.0061 0.0033 'International Tables Vol C Tables 4.2.6.8 and 6.1.1.4'
O O 0.0106 0.0060 'International Tables Vol C Tables 4.2.6.8 and 6.1.1.4'

loop_
_geom_angle_atom_site_label_1
_geom_angle_atom_site_label_2
_geom_angle_atom_site_label_3
_geom_angle
_geom_angle_site_symmetry_1
_geom_angle_site_symmetry_3
_geom_angle_publ_flag
C10 N1 C5 125.89(10) . . ?
C10 N1 C1 117.93(9) . . ?
C5 N1 C1 116.08(9) . . ?
N1 C1 C2 110.58(10) . . ?
N1 C1 H1A 109.5 . . ?
C2 C1 H1A 109.5 . . ?
N1 C1 H1B 109.5 . . ?
C2 C1 H1B 109.5 . . ?
H1A C1 H1B 108.1 . . ?
C3 C2 C17 124.66(12) . . ?
C3 C2 C1 119.29(11) . . ?
C17 C2 C1 116.02(11) . . ?
C2 C3 C4 120.91(11) . . ?
C2 C3 H3 119.5 . . ?
C4 C3 H3 119.5 . . ?
C9 C4 C5 118.42(11) . . ?
C9 C4 C3 122.52(11) . . ?
C5 C4 C3 118.95(11) . . ?
C6 C5 C4 120.84(10) . . ?
C6 C5 N1 122.50(10) . . ?
C4 C5 N1 116.62(10) . . ?
C5 C6 C7 119.43(11) . . ?
C5 C6 H6 120.3 . . ?
C7 C6 H6 120.3 . . ?
C8 C7 C6 120.41(12) . . ?
C8 C7 H7 119.8 . . ?
C6 C7 H7 119.8 . . ?
C9 C8 C7 119.77(11) . . ?
C9 C8 H8 120.1 . . ?
C7 C8 H8 120.1 . . ?
C8 C9 C4 121.07(11) . . ?
C8 C9 H9 119.5 . . ?
C4 C9 H9 119.5 . . ?
O1 C10 N1 121.14(11) . . ?
O1 C10 C11 119.11(10) . . ?
N1 C10 C11 119.63(10) . . ?
C16 C11 C12 119.85(11) . . ?
C16 C11 C10 116.92(10) . . ?
C12 C11 C10 122.90(10) . . ?
C13 C12 C11 120.25(11) . . ?
C13 C12 H12 119.9 . . ?
C11 C12 H12 119.9 . . ?
C14 C13 C12 118.30(11) . . ?
C14 C13 H13 120.8 . . ?
C12 C13 H13 120.8 . . ?
C13 C14 C15 122.69(11) . . ?
C13 C14 N2 119.02(10) . . ?
C15 C14 N2 118.28(11) . . ?
C14 C15 C16 118.53(11) . . ?
C14 C15 H15 120.7 . . ?
C16 C15 H15 120.7 . . ?
C15 C16 C11 120.29(11) . . ?
C15 C16 H16 119.9 . . ?
C11 C16 H16 119.9 . . ?
O3 N2 O2 123.49(11) . . ?
O3 N2 C14 118.20(11) . . ?
O2 N2 C14 118.30(11) . . ?
C2 C17 H17A 109.5 . . ?
C2 C17 H17B 109.5 . . ?
H17A C17 H17B 109.5 . . ?
C2 C17 H17C 109.5 . . ?
H17A C17 H17C 109.5 . . ?
H17B C17 H17C 109.5 . . ?

loop_
_geom_bond_atom_site_label_1
_geom_bond_atom_site_label_2
_geom_bond_distance
_geom_bond_site_symmetry_2
_geom_bond_publ_flag
N1 C10 1.3636(15) . ?
N1 C5 1.4252(14) . ?
N1 C1 1.4665(15) . ?
C1 C2 1.5023(17) . ?
C1 H1A 0.9900 . ?
C1 H1B 0.9900 . ?
C2 C3 1.3349(18) . ?
C2 C17 1.4935(17) . ?
C3 C4 1.4591(17) . ?
C3 H3 0.9500 . ?
C4 C9 1.3924(17) . ?
C4 C5 1.4007(16) . ?
C5 C6 1.3875(16) . ?
C6 C7 1.3912(17) . ?
C6 H6 0.9500 . ?
C7 C8 1.3843(18) . ?
C7 H7 0.9500 . ?
C8 C9 1.3835(19) . ?
C8 H8 0.9500 . ?
C9 H9 0.9500 . ?
C10 O1 1.2265(14) . ?
C10 C11 1.5002(16) . ?
C11 C16 1.3910(16) . ?
C11 C12 1.3941(16) . ?
C12 C13 1.3867(16) . ?
C12 H12 0.9500 . ?
C13 C14 1.3788(17) . ?
C13 H13 0.9500 . ?
C14 C15 1.3803(16) . ?
C14 N2 1.4692(15) . ?
C15 C16 1.3817(16) . ?
C15 H15 0.9500 . ?
C16 H16 0.9500 . ?
N2 O3 1.2176(15) . ?
N2 O2 1.2217(15) . ?
C17 H17A 0.9800 . ?
C17 H17B 0.9800 . ?
C17 H17C 0.9800 . ?

loop_
_geom_torsion_atom_site_label_1
_geom_torsion_atom_site_label_2
_geom_torsion_atom_site_label_3
_geom_torsion_atom_site_label_4
_geom_torsion
_geom_torsion_site_symmetry_1
_geom_torsion_site_symmetry_2
_geom_torsion_site_symmetry_3
_geom_torsion_site_symmetry_4
_geom_torsion_publ_flag
C10 N1 C1 C2 -134.97(11) . . . . ?
C5 N1 C1 C2 48.39(14) . . . . ?
N1 C1 C2 C3 -27.84(16) . . . . ?
N1 C1 C2 C17 154.19(11) . . . . ?
C17 C2 C3 C4 174.36(12) . . . . ?
C1 C2 C3 C4 -3.43(18) . . . . ?
C2 C3 C4 C9 -159.43(12) . . . . ?
C2 C3 C4 C5 16.81(17) . . . . ?
C9 C4 C5 C6 2.85(17) . . . . ?
C3 C4 C5 C6 -173.54(10) . . . . ?
C9 C4 C5 N1 -179.53(10) . . . . ?
C3 C4 C5 N1 4.08(15) . . . . ?
C10 N1 C5 C6 -36.15(17) . . . . ?
C1 N1 C5 C6 140.19(11) . . . . ?
C10 N1 C5 C4 146.27(11) . . . . ?
C1 N1 C5 C4 -37.39(14) . . . . ?
C4 C5 C6 C7 -2.46(17) . . . . ?
N1 C5 C6 C7 -179.94(10) . . . . ?
C5 C6 C7 C8 0.75(18) . . . . ?
C6 C7 C8 C9 0.52(18) . . . . ?
C7 C8 C9 C4 -0.09(18) . . . . ?
C5 C4 C9 C8 -1.57(17) . . . . ?
C3 C4 C9 C8 174.69(11) . . . . ?
C5 N1 C10 O1 158.72(11) . . . . ?
C1 N1 C10 O1 -17.56(17) . . . . ?
C5 N1 C10 C11 -25.35(17) . . . . ?
C1 N1 C10 C11 158.37(10) . . . . ?
O1 C10 C11 C16 -30.65(16) . . . . ?
N1 C10 C11 C16 153.34(11) . . . . ?
O1 C10 C11 C12 142.76(12) . . . . ?
N1 C10 C11 C12 -33.25(16) . . . . ?
C16 C11 C12 C13 -1.85(17) . . . . ?
C10 C11 C12 C13 -175.07(10) . . . . ?
C11 C12 C13 C14 -0.60(17) . . . . ?
C12 C13 C14 C15 2.14(18) . . . . ?
C12 C13 C14 N2 -176.44(10) . . . . ?
C13 C14 C15 C16 -1.15(18) . . . . ?
N2 C14 C15 C16 177.45(10) . . . . ?
C14 C15 C16 C11 -1.40(17) . . . . ?
C12 C11 C16 C15 2.87(17) . . . . ?
C10 C11 C16 C15 176.49(10) . . . . ?
C13 C14 N2 O3 -1.41(17) . . . . ?
C15 C14 N2 O3 179.95(12) . . . . ?
C13 C14 N2 O2 177.92(12) . . . . ?
C15 C14 N2 O2 -0.73(17) . . . . ?
